data_7026632
loop_
_publ_author_name
'Mishra, Ashutosh Kumar'
'Prajapati, Rajneesh Kumar'
'Verma, Sandeep'

_publ_section_title
;
 Probing structural consequences of N9-alkylation in silver-adenine
 frameworks.
;
_journal_issue 42
_journal_name_full 'Dalton transactions (Cambridge, England : 2003)'
_journal_page_first 10034
_journal_page_last 10037
_journal_paper_doi 10.1039/c0dt00557f
_journal_volume 39
_journal_year 2010
_chemical_formula_moiety 'C32 H44 Ag4 Cl4 N20 O18'
_chemical_formula_sum 'C32 H44 Ag4 Cl4 N20 O18'
_chemical_formula_weight 1570.15
_chemical_name_common '9PAAgClO4 NH4OH'
_chemical_name_systematic
;
?
;
_space_group_IT_number 43
_symmetry_cell_setting orthorhombic
_symmetry_space_group_name_Hall 'F 2 -2d'
_symmetry_space_group_name_H-M 'F d d 2'
_atom_sites_solution_hydrogens geom
_atom_sites_solution_primary direct
_atom_sites_solution_secondary difmap
_audit_creation_method SHELXL-97
_cell_angle_alpha 90.000(5)
_cell_angle_beta 90.000(5)
_cell_angle_gamma 90.000(5)
_cell_formula_units_Z 4
_cell_length_a 25.146(5)
_cell_length_b 25.516(5)
_cell_length_c 7.849(5)
_cell_measurement_temperature 293(2)
_cell_measurement_theta_max 28.3
_cell_measurement_theta_min 2.3
_cell_volume 5036(4)
_computing_cell_refinement 'SMART 5.628 (Bruker, 2003)'
_computing_data_collection 'SMART 5.628 (Bruker, 2003)'
_computing_data_reduction 'SAINT+ 6.45 (Bruker, 2003)'
_computing_molecular_graphics 'diamond 3.1d'
_computing_structure_refinement 'SHELXL-97 (Sheldrick, 1997)'
_computing_structure_solution Sir92
_diffrn_ambient_temperature 293(2)
_diffrn_measured_fraction_theta_full 0.996
_diffrn_measured_fraction_theta_max 0.996
_diffrn_measurement_device_type 'CCD area Detector'
_diffrn_measurement_method 'Phi-Omega scans'
_diffrn_radiation_monochromator graphite
_diffrn_radiation_source 'fine-focus sealed tube'
_diffrn_radiation_type MoK\a
_diffrn_radiation_wavelength 0.71073
_diffrn_reflns_av_R_equivalents 0.0533
_diffrn_reflns_av_sigmaI/netI 0.0564
_diffrn_reflns_limit_h_max 33
_diffrn_reflns_limit_h_min -30
_diffrn_reflns_limit_k_max 33
_diffrn_reflns_limit_k_min -33
_diffrn_reflns_limit_l_max 8
_diffrn_reflns_limit_l_min -10
_diffrn_reflns_number 7959
_diffrn_reflns_theta_full 28.33
_diffrn_reflns_theta_max 28.33
_diffrn_reflns_theta_min 2.27
_exptl_absorpt_coefficient_mu 1.837
_exptl_absorpt_correction_T_max 0.9219
_exptl_absorpt_correction_T_min 0.8507
_exptl_absorpt_correction_type psi-scan
_exptl_absorpt_process_details '(North et al., 1968)'
_exptl_crystal_colour colourless
_exptl_crystal_density_diffrn 2.071
_exptl_crystal_density_method 'not measured'
_exptl_crystal_description hexagonal
_exptl_crystal_F_000 3104
_exptl_crystal_size_max 0.09
_exptl_crystal_size_mid 0.05
_exptl_crystal_size_min 0.05
_refine_diff_density_max 1.337
_refine_diff_density_min -1.257
_refine_diff_density_rms 0.255
_refine_ls_abs_structure_details 'Flack H D (1983), Acta Cryst. A39, 876-881'
_refine_ls_abs_structure_Flack -0.19(11)
_refine_ls_extinction_method none
_refine_ls_goodness_of_fit_ref 1.129
_refine_ls_hydrogen_treatment constr
_refine_ls_matrix_type full
_refine_ls_number_parameters 178
_refine_ls_number_reflns 2683
_refine_ls_number_restraints 16
_refine_ls_restrained_S_all 1.126
_refine_ls_R_factor_all 0.0702
_refine_ls_R_factor_gt 0.0494
_refine_ls_shift/su_max 0.002
_refine_ls_shift/su_mean 0.000
_refine_ls_structure_factor_coef Fsqd
_refine_ls_weighting_details 'calc w=1/[\s^2^(Fo^2^)+(0.1056P)^2^+183.2561P] where P=(Fo^2^+2Fc^2^)/3'
_refine_ls_weighting_scheme calc
_refine_ls_wR_factor_gt 0.1264
_refine_ls_wR_factor_ref 0.1964
_reflns_number_gt 2361
_reflns_number_total 2683
_reflns_threshold_expression >2sigma(I)
_cod_data_source_file c0dt00557f.txt
_cod_data_source_block Complex-2
_cod_database_code 7026632

loop_
_symmetry_equiv_pos_as_xyz
'x, y, z'
'-x, -y, z'
'-x+1/4, y+1/4, z+1/4'
'x+1/4, -y+1/4, z+1/4'
'x, y+1/2, z+1/2'
'-x, -y+1/2, z+1/2'
'-x+1/4, y+3/4, z+3/4'
'x+1/4, -y+3/4, z+3/4'
'x+1/2, y, z+1/2'
'-x+1/2, -y, z+1/2'
'-x+3/4, y+1/4, z+3/4'
'x+3/4, -y+1/4, z+3/4'
'x+1/2, y+1/2, z'
'-x+1/2, -y+1/2, z'
'-x+3/4, y+3/4, z+1/4'
'x+3/4, -y+3/4, z+1/4'

loop_
_atom_site_label
_atom_site_type_symbol
_atom_site_fract_x
_atom_site_fract_y
_atom_site_fract_z
_atom_site_U_iso_or_equiv
_atom_site_adp_type
_atom_site_occupancy
_atom_site_symmetry_multiplicity
_atom_site_calc_flag
_atom_site_refinement_flags
Ag1 Ag 0.79629(3) 1.07355(3) 1.49537(16) 0.0245(2) Uani 1 1 d .
Cl1 Cl 0.74193(12) 0.87093(16) 1.3741(5) 0.0446(8) Uani 1 1 d .
N1 N 0.7853(4) 0.9412(4) 1.8519(15) 0.031(2) Uani 1 1 d .
N9 N 0.8998(3) 0.9660(3) 1.5038(16) 0.0270(19) Uani 1 1 d .
C5 C 0.8659(4) 0.9213(4) 1.7145(15) 0.024(2) Uani 1 1 d .
O4 O 0.7743(4) 0.8994(4) 1.2578(18) 0.058(3) Uani 1 1 d .
N7 N 0.9128(3) 0.8954(4) 1.6667(13) 0.027(2) Uani 1 1 d .
N6 N 0.8327(4) 0.8698(4) 1.9516(15) 0.036(3) Uani 1 1 d .
H6A H 0.8085 0.8654 2.0278 0.043 Uiso 1 1 calc R
H6B H 0.8595 0.8489 1.9472 0.043 Uiso 1 1 calc R
C10 C 0.9100(4) 1.0036(5) 1.3645(16) 0.031(2) Uani 1 1 d U
H10A H 0.9471 1.0015 1.3314 0.037 Uiso 1 1 calc R
H10B H 0.9033 1.0389 1.4050 0.037 Uiso 1 1 calc R
N3 N 0.8155(3) 0.9969(4) 1.6264(14) 0.028(2) Uani 1 1 d .
O1 O 0.7678(5) 0.8564(9) 1.512(2) 0.113(8) Uani 1 1 d .
C11 C 0.8752(5) 0.9927(6) 1.2101(17) 0.040(3) Uani 1 1 d U
H11A H 0.8793 0.9563 1.1762 0.048 Uiso 1 1 calc R
H11B H 0.8382 0.9984 1.2399 0.048 Uiso 1 1 calc R
C6 C 0.8286(5) 0.9087(4) 1.8408(16) 0.028(2) Uani 1 1 d .
C8 C 0.9308(5) 0.9243(5) 1.5401(16) 0.033(3) Uani 1 1 d .
H8 H 0.9620 0.9166 1.4813 0.039 Uiso 1 1 calc R
C4 C 0.8571(4) 0.9642(4) 1.6152(15) 0.025(2) Uani 1 1 d .
C2 C 0.7821(4) 0.9820(4) 1.747(2) 0.036(3) Uani 1 1 d .
H2 H 0.7521 1.0030 1.7599 0.044 Uiso 1 1 calc R
C12 C 0.8901(6) 1.0279(6) 1.063(2) 0.050(4) Uani 1 1 d U
H12A H 0.8890 1.0638 1.0998 0.075 Uiso 1 1 calc R
H12B H 0.8655 1.0228 0.9715 0.075 Uiso 1 1 calc R
H12C H 0.9254 1.0194 1.0254 0.075 Uiso 1 1 calc R
O3 O 0.6930(5) 0.8925(8) 1.385(3) 0.119(8) Uani 1 1 d .
O2 O 0.7314(9) 0.8178(7) 1.299(4) 0.142(12) Uani 1 1 d .
O5 O 0.7500 0.7500 1.010(5) 0.151(13) Uani 1 2 d S

loop_
_atom_site_aniso_label
_atom_site_aniso_U_11
_atom_site_aniso_U_22
_atom_site_aniso_U_33
_atom_site_aniso_U_23
_atom_site_aniso_U_13
_atom_site_aniso_U_12
Ag1 0.0253(4) 0.0213(3) 0.0269(4) 0.0020(3) -0.0039(3) -0.0034(3)
Cl1 0.0293(14) 0.062(2) 0.0424(18) 0.0228(16) -0.0007(12) -0.0009(13)
N1 0.025(4) 0.033(5) 0.036(6) 0.010(5) 0.014(4) 0.013(4)
N9 0.014(3) 0.026(4) 0.041(5) 0.013(5) 0.013(4) 0.002(3)
C5 0.021(5) 0.023(4) 0.029(7) -0.007(4) 0.009(4) 0.001(3)
O4 0.062(6) 0.053(6) 0.059(7) 0.023(6) 0.037(6) 0.014(5)
N7 0.012(4) 0.028(4) 0.039(6) 0.011(4) 0.009(4) 0.004(3)
N6 0.027(5) 0.037(5) 0.044(7) 0.011(5) 0.018(4) 0.013(4)
C10 0.024(5) 0.041(6) 0.028(5) 0.022(5) 0.014(4) 0.001(4)
N3 0.016(4) 0.029(5) 0.038(6) 0.011(4) 0.011(4) -0.005(3)
O1 0.047(7) 0.22(2) 0.076(11) 0.082(14) 0.008(7) 0.019(10)
C11 0.040(6) 0.049(7) 0.032(7) 0.000(5) 0.001(5) 0.004(5)
C6 0.030(6) 0.024(5) 0.030(6) 0.010(5) 0.006(5) 0.002(4)
C8 0.024(5) 0.038(6) 0.035(8) 0.003(5) 0.009(4) 0.008(4)
C4 0.029(5) 0.019(5) 0.026(5) 0.000(4) 0.002(4) 0.007(4)
C2 0.028(5) 0.016(4) 0.065(8) 0.022(6) 0.006(6) 0.007(4)
C12 0.050(8) 0.048(8) 0.051(7) 0.021(7) -0.025(6) -0.016(6)
O3 0.039(7) 0.139(16) 0.18(2) 0.082(15) 0.020(10) 0.026(8)
O2 0.115(15) 0.072(10) 0.24(4) -0.046(15) 0.002(17) -0.012(10)
O5 0.18(3) 0.17(3) 0.10(2) 0.000 0.000 0.03(2)

loop_
_atom_type_symbol
_atom_type_description
_atom_type_scat_dispersion_real
_atom_type_scat_dispersion_imag
_atom_type_scat_source
C C 0.0033 0.0016 'International Tables Vol C Tables 4.2.6.8 and 6.1.1.4'
H H 0.0000 0.0000 'International Tables Vol C Tables 4.2.6.8 and 6.1.1.4'
N N 0.0061 0.0033 'International Tables Vol C Tables 4.2.6.8 and 6.1.1.4'
O O 0.0106 0.0060 'International Tables Vol C Tables 4.2.6.8 and 6.1.1.4'
Cl Cl 0.1484 0.1585 'International Tables Vol C Tables 4.2.6.8 and 6.1.1.4'
Ag Ag -0.8971 1.1015 'International Tables Vol C Tables 4.2.6.8 and 6.1.1.4'

loop_
_geom_angle_atom_site_label_1
_geom_angle_atom_site_label_2
_geom_angle_atom_site_label_3
_geom_angle
_geom_angle_site_symmetry_1
_geom_angle_site_symmetry_3
N7 Ag1 N3 138.7(3) 11_654 .
N7 Ag1 N1 113.9(4) 11_654 10_674
N3 Ag1 N1 105.3(4) . 10_674
O1 Cl1 O3 121.0(14) . .
O1 Cl1 O4 112.9(9) . .
O3 Cl1 O4 110.6(9) . .
O1 Cl1 O2 98.9(16) . .
O3 Cl1 O2 103.4(14) . .
O4 Cl1 O2 108.1(14) . .
C2 N1 C6 118.8(10) . .
C2 N1 Ag1 111.5(7) . 10_675
C6 N1 Ag1 128.5(8) . 10_675
C8 N9 C4 106.8(9) . .
C8 N9 C10 124.6(10) . .
C4 N9 C10 128.5(9) . .
C4 C5 N7 111.3(9) . .
C4 C5 C6 118.7(10) . .
N7 C5 C6 130.1(10) . .
C8 N7 C5 103.2(9) . .
C8 N7 Ag1 121.2(7) . 15_645
C5 N7 Ag1 135.5(7) . 15_645
C6 N6 H6A 120.0 . .
C6 N6 H6B 120.0 . .
H6A N6 H6B 120.0 . .
N9 C10 C11 111.7(10) . .
N9 C10 H10A 109.3 . .
C11 C10 H10A 109.3 . .
N9 C10 H10B 109.3 . .
C11 C10 H10B 109.3 . .
H10A C10 H10B 107.9 . .
C2 N3 C4 111.4(10) . .
C2 N3 Ag1 116.0(7) . .
C4 N3 Ag1 132.4(7) . .
C12 C11 C10 110.9(11) . .
C12 C11 H11A 109.5 . .
C10 C11 H11A 109.5 . .
C12 C11 H11B 109.5 . .
C10 C11 H11B 109.5 . .
H11A C11 H11B 108.1 . .
N6 C6 N1 118.2(10) . .
N6 C6 C5 125.7(11) . .
N1 C6 C5 116.0(10) . .
N7 C8 N9 113.6(10) . .
N7 C8 H8 123.2 . .
N9 C8 H8 123.2 . .
N3 C4 C5 126.1(10) . .
N3 C4 N9 128.7(10) . .
C5 C4 N9 105.1(9) . .
N3 C2 N1 129.1(10) . .
N3 C2 H2 115.5 . .
N1 C2 H2 115.5 . .
C11 C12 H12A 109.5 . .
C11 C12 H12B 109.5 . .
H12A C12 H12B 109.5 . .
C11 C12 H12C 109.5 . .
H12A C12 H12C 109.5 . .
H12B C12 H12C 109.5 . .

loop_
_geom_bond_atom_site_label_1
_geom_bond_atom_site_label_2
_geom_bond_distance
_geom_bond_site_symmetry_2
Ag1 N7 2.192(9) 11_654
Ag1 N3 2.262(10) .
Ag1 N1 2.370(10) 10_674
Cl1 O1 1.314(15) .
Cl1 O3 1.349(14) .
Cl1 O4 1.423(11) .
Cl1 O2 1.50(2) .
N1 C2 1.332(16) .
N1 C6 1.371(14) .
N1 Ag1 2.370(9) 10_675
N9 C8 1.350(14) .
N9 C4 1.386(14) .
N9 C10 1.477(14) .
C5 C4 1.361(15) .
C5 N7 1.402(13) .
C5 C6 1.403(15) .
N7 C8 1.317(15) .
N7 Ag1 2.192(9) 15_645
N6 C6 1.324(15) .
N6 H6A 0.8600 .
N6 H6B 0.8600 .
C10 C11 1.521(19) .
C10 H10A 0.9700 .
C10 H10B 0.9700 .
N3 C2 1.320(17) .
N3 C4 1.342(14) .
C11 C12 1.51(2) .
C11 H11A 0.9700 .
C11 H11B 0.9700 .
C8 H8 0.9300 .
C2 H2 0.9300 .
C12 H12A 0.9600 .
C12 H12B 0.9600 .
C12 H12C 0.9600 .

loop_
_geom_torsion_atom_site_label_1
_geom_torsion_atom_site_label_2
_geom_torsion_atom_site_label_3
_geom_torsion_atom_site_label_4
_geom_torsion
_geom_torsion_site_symmetry_1
_geom_torsion_site_symmetry_4
C4 C5 N7 C8 0.6(13) . .
C6 C5 N7 C8 178.8(13) . .
C4 C5 N7 Ag1 -176.2(9) . 15_645
C6 C5 N7 Ag1 2(2) . 15_645
C8 N9 C10 C11 101.0(14) . .
C4 N9 C10 C11 -75.6(16) . .
N7 Ag1 N3 C2 134.0(10) 11_654 .
N1 Ag1 N3 C2 -64.6(11) 10_674 .
N7 Ag1 N3 C4 -40.4(15) 11_654 .
N1 Ag1 N3 C4 121.1(11) 10_674 .
N9 C10 C11 C12 -174.2(12) . .
C2 N1 C6 N6 176.7(13) . .
Ag1 N1 C6 N6 -17.4(19) 10_675 .
C2 N1 C6 C5 -1.1(19) . .
Ag1 N1 C6 C5 164.7(9) 10_675 .
C4 C5 C6 N6 -177.1(12) . .
N7 C5 C6 N6 5(2) . .
C4 C5 C6 N1 0.6(17) . .
N7 C5 C6 N1 -177.4(12) . .
C5 N7 C8 N9 0.1(14) . .
Ag1 N7 C8 N9 177.5(8) 15_645 .
C4 N9 C8 N7 -0.8(15) . .
C10 N9 C8 N7 -178.0(12) . .
C2 N3 C4 C5 -1.2(19) . .
Ag1 N3 C4 C5 173.3(9) . .
C2 N3 C4 N9 178.9(13) . .
Ag1 N3 C4 N9 -7(2) . .
N7 C5 C4 N3 179.0(11) . .
C6 C5 C4 N3 0.6(19) . .
N7 C5 C4 N9 -1.0(13) . .
C6 C5 C4 N9 -179.5(11) . .
C8 N9 C4 N3 -179.0(12) . .
C10 N9 C4 N3 -2(2) . .
C8 N9 C4 C5 1.1(14) . .
C10 N9 C4 C5 178.1(12) . .
C4 N3 C2 N1 1(2) . .
Ag1 N3 C2 N1 -174.8(14) . .
C6 N1 C2 N3 0(3) . .
Ag1 N1 C2 N3 -167.6(14) 10_675 .
